data_4023686
loop_
_publ_author_name
'Jarrod W. Johnson'
'Darryl P. Evanoff'
'Marc E. Savard'
'Gerald Lange'
'Timothy R. Ramadhar'
'Abdeljalil Assoud'
'Nicholas J. Taylor'
'Gary I. Dmitrienko'

_publ_section_title
;
 Cyclobutanone Mimics of Penicillins: Effects of Substitution
 on Conformation and Hemiketal Stability
;
_journal_name_full 'Journal of Organic Chemistry'
_journal_page_first 6970
_journal_page_last 6982
_journal_paper_doi 10.1021/jo801274m
_journal_volume 73
_journal_year 2008
_chemical_formula_sum 'C7 H8 O3 S'
_chemical_formula_weight 172.19
_chemical_name_systematic
; 
 ? 
;
_space_group_IT_number 15
_symmetry_cell_setting monoclinic
_symmetry_space_group_name_Hall '-C 2yc'
_symmetry_space_group_name_H-M 'C 1 2/c 1'
_atom_sites_solution_hydrogens geom
_atom_sites_solution_primary direct
_atom_sites_solution_secondary difmap
_audit_creation_method SHELXL-97
_cell_angle_alpha 90.00
_cell_angle_beta 102.8310(10)
_cell_angle_gamma 90.00
_cell_formula_units_Z 16
_cell_length_a 24.0534(13)
_cell_length_b 6.8583(4)
_cell_length_c 19.0432(10)
_cell_measurement_temperature 180(2)
_cell_volume 3063.0(3)
_computing_structure_refinement 'SHELXL-97 (Sheldrick, 1997)'
_computing_structure_solution 'SHELXS-97 (Sheldrick, 1990)'
_diffrn_ambient_temperature 180(2)
_diffrn_measured_fraction_theta_full 0.998
_diffrn_measured_fraction_theta_max 0.998
_diffrn_radiation_monochromator graphite
_diffrn_radiation_source 'fine-focus sealed tube'
_diffrn_radiation_type MoK\a
_diffrn_radiation_wavelength 0.71073
_diffrn_reflns_av_R_equivalents 0.0168
_diffrn_reflns_av_sigmaI/netI 0.0190
_diffrn_reflns_limit_h_max 33
_diffrn_reflns_limit_h_min -32
_diffrn_reflns_limit_k_max 9
_diffrn_reflns_limit_k_min -9
_diffrn_reflns_limit_l_max 26
_diffrn_reflns_limit_l_min -26
_diffrn_reflns_number 12193
_diffrn_reflns_theta_full 30.00
_diffrn_reflns_theta_max 30.00
_diffrn_reflns_theta_min 1.74
_exptl_absorpt_coefficient_mu 0.373
_exptl_absorpt_correction_type none
_exptl_crystal_colour Colourless
_exptl_crystal_density_diffrn 1.494
_exptl_crystal_density_method 'not measured'
_exptl_crystal_description 'Prism fragment'
_exptl_crystal_F_000 1440
_exptl_crystal_size_max 0.37
_exptl_crystal_size_mid 0.30
_exptl_crystal_size_min 0.20
_refine_diff_density_max 0.400
_refine_diff_density_min -0.389
_refine_diff_density_rms 0.058
_refine_ls_extinction_coef 0.0031(4)
_refine_ls_extinction_expression Fc^*^=kFc[1+0.001xFc^2^\l^3^/sin(2\q)]^-1/4^
_refine_ls_extinction_method SHELXL
_refine_ls_goodness_of_fit_ref 1.074
_refine_ls_hydrogen_treatment mixed
_refine_ls_matrix_type full
_refine_ls_number_parameters 208
_refine_ls_number_reflns 4468
_refine_ls_number_restraints 0
_refine_ls_restrained_S_all 1.074
_refine_ls_R_factor_all 0.0435
_refine_ls_R_factor_gt 0.0405
_refine_ls_shift/su_max 0.001
_refine_ls_shift/su_mean 0.000
_refine_ls_structure_factor_coef Fsqd
_refine_ls_weighting_details 'calc w=1/[\s^2^(Fo^2^)+(0.0601P)^2^+1.9125P] where P=(Fo^2^+2Fc^2^)/3'
_refine_ls_weighting_scheme calc
_refine_ls_wR_factor_gt 0.1111
_refine_ls_wR_factor_ref 0.1135
_reflns_number_gt 4109
_reflns_number_total 4468
_reflns_threshold_expression >2sigma(I)
_cod_data_source_file jo801274m_si_003.cif
_cod_data_source_block gd1284m
_cod_depositor_comments
;
The following automatic conversions were performed:
'_symmetry_cell_setting' value 'Monoclinic' changed to 'monoclinic'
according to '/home/saulius/struct/CIF-dictionaries/cif_core.dic'
dictionary named 'cif_core.dic' version 2.4.1 from
2010-06-29.

'_exptl_absorpt_correction_type' value 'None' changed to
'none' according to '/home/saulius/struct/CIF-dictionaries/cif_core.dic'
dictionary named 'cif_core.dic' version 2.4.1 from 2010-06-29.

Automatic conversion script
Id: cif_fix_enum 1527 2010-12-29 10:47:43Z saulius 
;
_cod_original_sg_symbol_H-M 'C 2/c'
_cod_database_code 4023686

loop_
_symmetry_equiv_pos_as_xyz
'x, y, z'
'-x, y, -z+1/2'
'x+1/2, y+1/2, z'
'-x+1/2, y+1/2, -z+1/2'
'-x, -y, -z'
'x, -y, z-1/2'
'-x+1/2, -y+1/2, -z'
'x+1/2, -y+1/2, z-1/2'

loop_
_atom_site_label
_atom_site_type_symbol
_atom_site_fract_x
_atom_site_fract_y
_atom_site_fract_z
_atom_site_U_iso_or_equiv
_atom_site_adp_type
_atom_site_occupancy
_atom_site_symmetry_multiplicity
_atom_site_calc_flag
_atom_site_refinement_flags
_atom_site_disorder_assembly
_atom_site_disorder_group
S2A S 0.022489(14) 0.33991(5) 0.34475(2) 0.03857(11) Uani 1 1 d . . .
C3A C 0.05237(6) 0.3573(2) 0.44105(8) 0.0330(3) Uani 1 1 d . . .
H3AX H 0.0582 0.4954 0.4560 0.040 Uiso 1 1 calc R . .
H3AY H 0.0266 0.2957 0.4685 0.040 Uiso 1 1 calc R . .
C4A C 0.10913(5) 0.25005(19) 0.45410(7) 0.0281(2) Uani 1 1 d . . .
H4A H 0.1194 0.2096 0.5058 0.034 Uiso 1 1 calc R . .
C5A C 0.09865(5) 0.06683(19) 0.40794(7) 0.0293(2) Uani 1 1 d . . .
H5A H 0.1343 0.0061 0.3993 0.035 Uiso 1 1 calc R . .
C6A C 0.05778(5) -0.07946(19) 0.43033(8) 0.0333(3) Uani 1 1 d . . .
C7A C 0.01751(6) -0.0777(2) 0.35656(9) 0.0406(3) Uani 1 1 d . . .
H7AX H -0.0225 -0.0475 0.3576 0.049 Uiso 1 1 calc R . .
H7AY H 0.0200 -0.1955 0.3274 0.049 Uiso 1 1 calc R . .
C1A C 0.05173(6) 0.1000(2) 0.33753(7) 0.0333(3) Uani 1 1 d . . .
H1A H 0.0659 0.0811 0.2925 0.040 Uiso 1 1 calc R . .
C8A C 0.15729(5) 0.37275(19) 0.43870(7) 0.0282(2) Uani 1 1 d . . .
O9A O 0.15503(4) 0.55261(16) 0.43689(6) 0.0403(2) Uani 1 1 d . . .
O10A O 0.20147(4) 0.27429(17) 0.43074(7) 0.0441(3) Uani 1 1 d . . .
O11A O 0.05642(5) -0.15167(16) 0.48715(7) 0.0446(3) Uani 1 1 d . . .
S2B S 0.333370(17) 0.65417(6) 0.25946(2) 0.04220(12) Uani 1 1 d . . .
C3B C 0.37059(5) 0.66293(19) 0.35330(8) 0.0328(3) Uani 1 1 d . . .
H3BX H 0.3753 0.5302 0.3742 0.039 Uiso 1 1 calc R . .
H3BY H 0.4087 0.7230 0.3584 0.039 Uiso 1 1 calc R . .
C4B C 0.33309(5) 0.78670(18) 0.39023(7) 0.0261(2) Uani 1 1 d . . .
H4B H 0.3567 0.8356 0.4369 0.031 Uiso 1 1 calc R . .
C5B C 0.31419(5) 0.96009(19) 0.34078(7) 0.0285(2) Uani 1 1 d . . .
H5B H 0.2801 1.0298 0.3503 0.034 Uiso 1 1 calc R . .
C6B C 0.36301(6) 1.09586(19) 0.33252(8) 0.0338(3) Uani 1 1 d . . .
C7B C 0.35229(8) 1.0652(3) 0.25191(8) 0.0449(4) Uani 1 1 d . . .
H7BX H 0.3859 1.0169 0.2351 0.054 Uiso 1 1 calc R . .
H7BY H 0.3348 1.1787 0.2232 0.054 Uiso 1 1 calc R . .
C1B C 0.30883(6) 0.9025(2) 0.26007(7) 0.0374(3) Uani 1 1 d . . .
H1B H 0.2698 0.9238 0.2293 0.045 Uiso 1 1 calc R . .
C8B C 0.28374(5) 0.66971(19) 0.40560(6) 0.0274(2) Uani 1 1 d . . .
O9B O 0.28752(4) 0.49214(16) 0.41471(7) 0.0423(3) Uani 1 1 d . . .
O10B O 0.23889(4) 0.76891(17) 0.41015(7) 0.0429(3) Uani 1 1 d . . .
O11B O 0.39832(5) 1.18194(17) 0.37525(7) 0.0467(3) Uani 1 1 d . . .
H10A H 0.2263(12) 0.348(4) 0.4275(14) 0.077(8) Uiso 1 1 d . . .
H10B H 0.2108(13) 0.688(4) 0.4160(15) 0.091(9) Uiso 1 1 d . . .

loop_
_atom_site_aniso_label
_atom_site_aniso_U_11
_atom_site_aniso_U_22
_atom_site_aniso_U_33
_atom_site_aniso_U_23
_atom_site_aniso_U_13
_atom_site_aniso_U_12
S2A 0.02715(17) 0.0382(2) 0.0480(2) 0.01283(14) 0.00315(14) -0.00325(12)
C3A 0.0281(6) 0.0305(6) 0.0447(7) 0.0010(5) 0.0174(5) -0.0041(5)
C4A 0.0243(5) 0.0310(6) 0.0302(5) 0.0032(4) 0.0085(4) -0.0064(4)
C5A 0.0218(5) 0.0283(6) 0.0387(6) 0.0020(5) 0.0088(4) -0.0039(4)
C6A 0.0260(5) 0.0247(6) 0.0509(7) 0.0040(5) 0.0122(5) -0.0018(4)
C7A 0.0317(6) 0.0369(7) 0.0515(8) -0.0010(6) 0.0058(6) -0.0124(5)
C1A 0.0279(6) 0.0382(7) 0.0344(6) -0.0003(5) 0.0081(5) -0.0090(5)
C8A 0.0235(5) 0.0337(6) 0.0275(5) 0.0002(4) 0.0057(4) -0.0066(4)
O9A 0.0357(5) 0.0338(5) 0.0568(6) -0.0035(5) 0.0222(4) -0.0100(4)
O10A 0.0248(5) 0.0403(6) 0.0699(8) 0.0009(5) 0.0161(5) -0.0063(4)
O11A 0.0412(6) 0.0380(6) 0.0560(7) 0.0149(5) 0.0138(5) -0.0044(4)
S2B 0.0405(2) 0.0457(2) 0.0460(2) -0.01729(15) 0.02151(16) -0.01246(15)
C3B 0.0217(5) 0.0268(6) 0.0525(8) 0.0001(5) 0.0137(5) -0.0013(4)
C4B 0.0215(5) 0.0257(5) 0.0314(5) 0.0009(4) 0.0060(4) -0.0033(4)
C5B 0.0266(5) 0.0282(6) 0.0323(6) 0.0023(4) 0.0103(4) 0.0019(4)
C6B 0.0384(7) 0.0246(6) 0.0426(7) 0.0038(5) 0.0178(5) 0.0007(5)
C7B 0.0558(9) 0.0445(8) 0.0386(7) 0.0101(6) 0.0196(7) -0.0021(7)
C1B 0.0303(6) 0.0514(8) 0.0302(6) 0.0027(6) 0.0061(5) -0.0001(6)
C8B 0.0223(5) 0.0314(6) 0.0290(5) 0.0001(4) 0.0066(4) -0.0039(4)
O9B 0.0316(5) 0.0317(5) 0.0677(7) 0.0100(5) 0.0200(5) -0.0026(4)
O10B 0.0305(5) 0.0370(6) 0.0681(7) 0.0059(5) 0.0255(5) 0.0009(4)
O11B 0.0522(7) 0.0362(6) 0.0551(7) -0.0059(5) 0.0196(5) -0.0160(5)

loop_
_atom_type_symbol
_atom_type_description
_atom_type_scat_dispersion_real
_atom_type_scat_dispersion_imag
_atom_type_scat_source
C C 0.0033 0.0016 'International Tables Vol C Tables 4.2.6.8 and 6.1.1.4'
H H 0.0000 0.0000 'International Tables Vol C Tables 4.2.6.8 and 6.1.1.4'
O O 0.0106 0.0060 'International Tables Vol C Tables 4.2.6.8 and 6.1.1.4'
S S 0.1246 0.1234 'International Tables Vol C Tables 4.2.6.8 and 6.1.1.4'

loop_
_geom_angle_atom_site_label_1
_geom_angle_atom_site_label_2
_geom_angle_atom_site_label_3
_geom_angle
_geom_angle_site_symmetry_1
_geom_angle_site_symmetry_3
_geom_angle_publ_flag
C1A S2A C3A 93.62(6) . . ?
C4A C3A S2A 105.79(9) . . ?
C4A C3A H3AX 110.6 . . ?
S2A C3A H3AX 110.6 . . ?
C4A C3A H3AY 110.6 . . ?
S2A C3A H3AY 110.6 . . ?
H3AX C3A H3AY 108.7 . . ?
C8A C4A C3A 113.42(11) . . ?
C8A C4A C5A 112.52(10) . . ?
C3A C4A C5A 106.10(10) . . ?
C8A C4A H4A 108.2 . . ?
C3A C4A H4A 108.2 . . ?
C5A C4A H4A 108.2 . . ?
C4A C5A C6A 114.50(11) . . ?
C4A C5A C1A 111.71(11) . . ?
C6A C5A C1A 87.03(9) . . ?
C4A C5A H5A 113.6 . . ?
C6A C5A H5A 113.6 . . ?
C1A C5A H5A 113.6 . . ?
O11A C6A C7A 134.38(13) . . ?
O11A C6A C5A 132.17(13) . . ?
C7A C6A C5A 93.12(11) . . ?
C6A C7A C1A 87.71(10) . . ?
C6A C7A H7AX 114.0 . . ?
C1A C7A H7AX 114.0 . . ?
C6A C7A H7AY 114.0 . . ?
C1A C7A H7AY 114.0 . . ?
H7AX C7A H7AY 111.2 . . ?
C7A C1A C5A 90.27(10) . . ?
C7A C1A S2A 117.41(10) . . ?
C5A C1A S2A 106.62(9) . . ?
C7A C1A H1A 113.4 . . ?
C5A C1A H1A 113.4 . . ?
S2A C1A H1A 113.4 . . ?
O9A C8A O10A 123.32(12) . . ?
O9A C8A C4A 122.03(12) . . ?
O10A C8A C4A 114.59(12) . . ?
C8A O10A H10A 109.0(19) . . ?
C1B S2B C3B 93.04(6) . . ?
C4B C3B S2B 105.11(9) . . ?
C4B C3B H3BX 110.7 . . ?
S2B C3B H3BX 110.7 . . ?
C4B C3B H3BY 110.7 . . ?
S2B C3B H3BY 110.7 . . ?
H3BX C3B H3BY 108.8 . . ?
C8B C4B C3B 111.39(10) . . ?
C8B C4B C5B 113.21(10) . . ?
C3B C4B C5B 106.06(10) . . ?
C8B C4B H4B 108.7 . . ?
C3B C4B H4B 108.7 . . ?
C5B C4B H4B 108.7 . . ?
C4B C5B C6B 114.03(10) . . ?
C4B C5B C1B 111.01(11) . . ?
C6B C5B C1B 87.15(10) . . ?
C4B C5B H5B 114.0 . . ?
C6B C5B H5B 114.0 . . ?
C1B C5B H5B 114.0 . . ?
O11B C6B C7B 134.04(14) . . ?
O11B C6B C5B 132.48(13) . . ?
C7B C6B C5B 93.31(11) . . ?
C6B C7B C1B 88.02(11) . . ?
C6B C7B H7BX 114.0 . . ?
C1B C7B H7BX 114.0 . . ?
C6B C7B H7BY 114.0 . . ?
C1B C7B H7BY 114.0 . . ?
H7BX C7B H7BY 111.2 . . ?
C7B C1B C5B 90.38(11) . . ?
C7B C1B S2B 116.57(11) . . ?
C5B C1B S2B 106.80(9) . . ?
C7B C1B H1B 113.6 . . ?
C5B C1B H1B 113.6 . . ?
S2B C1B H1B 113.6 . . ?
O9B C8B O10B 123.18(12) . . ?
O9B C8B C4B 121.00(11) . . ?
O10B C8B C4B 115.80(11) . . ?
C8B O10B H10B 110.1(19) . . ?

loop_
_geom_bond_atom_site_label_1
_geom_bond_atom_site_label_2
_geom_bond_distance
_geom_bond_site_symmetry_2
_geom_bond_publ_flag
S2A C1A 1.8065(16) . ?
S2A C3A 1.8189(15) . ?
C3A C4A 1.5219(18) . ?
C3A H3AX 0.9900 . ?
C3A H3AY 0.9900 . ?
C4A C8A 1.5123(16) . ?
C4A C5A 1.5221(18) . ?
C4A H4A 1.0000 . ?
C5A C6A 1.5301(17) . ?
C5A C1A 1.5658(18) . ?
C5A H5A 1.0000 . ?
C6A O11A 1.1970(18) . ?
C6A C7A 1.519(2) . ?
C7A C1A 1.5578(19) . ?
C7A H7AX 0.9900 . ?
C7A H7AY 0.9900 . ?
C1A H1A 1.0000 . ?
C8A O9A 1.2349(17) . ?
C8A O10A 1.2961(17) . ?
O10A H10A 0.80(3) . ?
S2B C1B 1.8034(17) . ?
S2B C3B 1.8133(16) . ?
C3B C4B 1.5200(18) . ?
C3B H3BX 0.9900 . ?
C3B H3BY 0.9900 . ?
C4B C8B 1.5143(16) . ?
C4B C5B 1.5223(17) . ?
C4B H4B 1.0000 . ?
C5B C6B 1.5339(18) . ?
C5B C1B 1.5644(18) . ?
C5B H5B 1.0000 . ?
C6B O11B 1.1938(19) . ?
C6B C7B 1.514(2) . ?
C7B C1B 1.560(2) . ?
C7B H7BX 0.9900 . ?
C7B H7BY 0.9900 . ?
C1B H1B 1.0000 . ?
C8B O9B 1.2306(16) . ?
C8B O10B 1.2943(16) . ?
O10B H10B 0.90(3) . ?
